data_7238078
loop_
_publ_author_name
'Tanaka, Kazuhiko'
'Osuga, Hideji'
'Kitahara, Yoshinori'

_publ_contact_author
;
    ENTER NAME
 ENTER ADDRESS
;
_publ_section_title
;
 Clathrate formation by and self-assembled supramolecular structures of a
 &#x201C;molecular spring&#x201D;
;
_journal_issue 12
_journal_name_full 'Journal of the Chemical Society, Perkin Transactions 2'
_journal_page_first 2492
_journal_paper_doi 10.1039/b005070i
_journal_year 2000
_chemical_formula_sum 'C43 H42 O4 S4'
_chemical_formula_weight 751.04
_space_group_IT_number 4
_space_group_name_Hall 'P 2yb'
_space_group_name_H-M_alt 'P 1 21 1'
_symmetry_cell_setting monoclinic
_symmetry_Int_Tables_number 4
_symmetry_space_group_name_H-M 'P 1 21 1'
_audit_creation_date 'Tue Aug 29 15:43:52 2000'
_audit_creation_method 'from TEXRAY.INF file'
_cell_angle_alpha 90
_cell_angle_beta 103.278(9)
_cell_angle_gamma 90
_cell_formula_units_Z 2
_cell_length_a 9.724(1)
_cell_length_b 17.123(2)
_cell_length_c 11.515(1)
_cell_measurement_reflns_used 25
_cell_measurement_temperature 293.2
_cell_measurement_theta_max 37.3
_cell_measurement_theta_min 29.5
_cell_volume 1866.0(3)
_computing_cell_refinement 'Rigaku/AFC Diffractometer Control'
_computing_data_collection 'Rigaku/AFC Diffractometer Control'
_computing_data_reduction teXsan
_computing_publication_material teXsan
_computing_structure_refinement teXsan
_computing_structure_solution SAPI91
_diffrn_ambient_temperature 293.2
_diffrn_measurement_device 'Rigaku AFC7S'
_diffrn_measurement_method \w-2\q
_diffrn_orient_matrix_UB_11 -0.03422
_diffrn_orient_matrix_UB_12 0.04539
_diffrn_orient_matrix_UB_13 -0.05350
_diffrn_orient_matrix_UB_21 0.02968
_diffrn_orient_matrix_UB_22 0.03642
_diffrn_orient_matrix_UB_23 0.06911
_diffrn_orient_matrix_UB_31 0.09547
_diffrn_orient_matrix_UB_32 0.00494
_diffrn_orient_matrix_UB_33 -0.01798
_diffrn_radiation_detector 'scintillation counter'
_diffrn_radiation_monochromator graphite
_diffrn_radiation_source 'Rigaku sealed tube'
_diffrn_radiation_type 'Cu K\a'
_diffrn_radiation_wavelength 1.5418
_diffrn_reflns_av_R_equivalents 0.031
_diffrn_reflns_av_sigmaI/netI 0.033
_diffrn_reflns_limit_h_max 10
_diffrn_reflns_limit_h_min -10
_diffrn_reflns_limit_k_max 19
_diffrn_reflns_limit_k_min -19
_diffrn_reflns_limit_l_max 12
_diffrn_reflns_limit_l_min -12
_diffrn_reflns_number 6147
_diffrn_reflns_reduction_process 'Lp corrections applied'
_diffrn_reflns_theta_max 60.11
_diffrn_reflns_theta_min 2.58
_diffrn_standards_decay_% -2.52
_diffrn_standards_interval_count 150
_diffrn_standards_number 3
_exptl_absorpt_coefficient_mu 2.678
_exptl_absorpt_correction_T_max 1.000
_exptl_absorpt_correction_T_min 0.861
_exptl_absorpt_correction_type '\y scans(North,Phillips & Mathews,1968)'
_exptl_crystal_colour orange
_exptl_crystal_density_diffrn 1.337
_exptl_crystal_density_meas ?
_exptl_crystal_description prismatic
_exptl_crystal_F_000 792.00
_exptl_crystal_size_max 0.400
_exptl_crystal_size_mid 0.200
_exptl_crystal_size_min 0.200
_refine_diff_density_max 0.16
_refine_diff_density_min -0.11
_refine_ls_extinction_coef 0.004(6)
_refine_ls_extinction_method 'Zachariasen(1967) type 2 Gaussian isotropic'
_refine_ls_goodness_of_fit_obs 1.390
_refine_ls_hydrogen_treatment noref
_refine_ls_matrix_type full
_refine_ls_number_constraints 0
_refine_ls_number_parameters 464
_refine_ls_number_reflns 2630
_refine_ls_number_restraints 0
_refine_ls_R_factor_obs 0.0434
_refine_ls_shift/esd_max 0.0010
_refine_ls_shift/esd_mean 0.0000
_refine_ls_structure_factor_coef F
_refine_ls_weighting_details 'w = 1/[\s^2^(Fo) + 0.00185|Fo|^2^]'
_refine_ls_weighting_scheme calc
_refine_ls_wR_factor_obs 0.0678
_reflns_number_observed 2630
_reflns_number_total 2886
_reflns_observed_criterion >2.0sigma(I)
_cod_data_source_file b005070i.txt
_cod_data_source_block (PM-helicenediol)(testosterone)
_cod_depositor_comments
;
The following automatic conversions were performed:

data item '_exptl_crystal_density_meas' value 'not measured' was
changed to '?' -- the value is perceived as not measured.

data item '_refine_ls_weighting_scheme' value 'w = 1/[\s^2^(Fo) +
0.00185|Fo|^2^]' was changed to 'calc'. A new data item
'_refine_ls_weighting_details' was created with the value set to 'w =
1/[\s^2^(Fo) + 0.00185|Fo|^2^]'.

Automatic conversion script
Id: cif_fix_values 6909 2019-04-08 15:41:33Z antanas 
;
_cod_original_cell_volume 1866.0(4)
_cod_original_sg_symbol_H-M 'P 21         '
_cod_original_formula_sum 'C43 H42 O4 S4 '
_cod_database_code 7238078

loop_
_symmetry_equiv_pos_as_xyz
x,y,z
-x,1/2+y,-z

loop_
_atom_site_aniso_label
_atom_site_aniso_U_11
_atom_site_aniso_U_22
_atom_site_aniso_U_33
_atom_site_aniso_U_12
_atom_site_aniso_U_13
_atom_site_aniso_U_23
S(2) 0.0926(8) 0.0544(6) 0.0731(7) -0.0058(6) 0.0290(6) 0.0007(5)
S(7) 0.0615(6) 0.132(1) 0.0667(7) -0.0048(7) 0.0146(5) -0.0402(7)
S(12) 0.0796(9) 0.0775(9) 0.178(2) 0.0019(7) 0.0443(10) 0.043(1)
S(17) 0.130(1) 0.145(1) 0.0616(7) -0.053(1) 0.0416(8) -0.0404(9)
O(38) 0.126(3) 0.092(3) 0.077(2) -0.022(2) 0.045(2) 0.017(2)
O(48) 0.099(2) 0.072(2) 0.072(2) 0.019(2) 0.034(2) 0.021(2)
C(1) 0.065(2) 0.058(2) 0.054(2) -0.009(2) 0.023(1) -0.006(1)
C(3) 0.068(2) 0.067(2) 0.059(2) 0.010(2) 0.026(2) 0.005(1)
C(4) 0.081(3) 0.086(3) 0.066(2) 0.023(2) 0.020(2) 0.019(2)
C(5) 0.063(3) 0.115(3) 0.051(2) 0.024(2) 0.009(2) 0.003(2)
C(6) 0.054(2) 0.111(3) 0.053(2) 0.010(2) 0.018(2) -0.011(2)
C(8) 0.055(2) 0.091(2) 0.088(2) -0.007(2) 0.028(2) -0.041(1)
C(9) 0.083(3) 0.091(3) 0.138(4) -0.022(3) 0.047(3) -0.058(3)
C(10) 0.079(3) 0.070(3) 0.157(4) -0.013(3) 0.056(3) -0.039(3)
C(11) 0.059(2) 0.060(2) 0.150(2) -0.007(2) 0.048(2) -0.017(2)
C(13) 0.060(3) 0.096(2) 0.107(3) -0.006(3) 0.021(2) 0.039(2)
C(14) 0.087(4) 0.151(5) 0.102(3) -0.033(4) 0.004(3) 0.061(3)
C(15) 0.083(4) 0.168(5) 0.064(3) -0.045(4) -0.001(2) 0.035(3)
C(16) 0.080(3) 0.135(2) 0.055(2) -0.046(3) 0.019(2) -0.006(2)
C(18) 0.082(3) 0.094(3) 0.070(1) -0.025(2) 0.039(2) -0.033(2)
C(19) 0.061(2) 0.083(2) 0.055(2) -0.016(2) 0.024(2) -0.013(2)
C(20) 0.049(2) 0.089(2) 0.052(2) -0.017(2) 0.012(2) -0.002(2)
C(21) 0.044(2) 0.083(2) 0.079(2) -0.016(2) 0.016(2) 0.008(2)
C(22) 0.043(2) 0.058(2) 0.088(2) -0.005(2) 0.021(2) -0.005(2)
C(23) 0.041(2) 0.063(2) 0.078(2) 0.001(2) 0.023(2) -0.018(2)
C(24) 0.049(2) 0.068(2) 0.053(2) 0.005(2) 0.017(1) -0.011(2)
C(25) 0.047(2) 0.063(2) 0.050(2) 0.004(1) 0.019(1) -0.003(1)
C(26) 0.054(2) 0.055(2) 0.049(2) -0.002(2) 0.019(1) -0.003(2)
C(27) 0.072(3) 0.091(4) 0.064(2) -0.027(3) 0.017(2) -0.019(2)
C(29) 0.126(5) 0.082(3) 0.138(6) -0.018(3) 0.073(4) -0.046(3)
C(34) 0.046(2) 0.051(2) 0.052(2) -0.003(2) 0.012(1) 0.003(1)
C(35) 0.065(2) 0.062(2) 0.052(2) -0.013(2) 0.017(2) -0.008(1)
C(36) 0.088(3) 0.074(3) 0.054(2) -0.006(2) 0.019(2) 0.002(2)
C(37) 0.081(3) 0.066(2) 0.062(2) 0.006(2) 0.018(2) 0.012(2)
C(39) 0.072(2) 0.045(2) 0.066(2) -0.005(2) 0.015(2) 0.007(2)
C(40) 0.062(2) 0.045(2) 0.059(2) 0.008(2) 0.009(2) 0.004(1)
C(41) 0.096(3) 0.045(2) 0.064(2) 0.004(2) 0.022(2) 0.000(2)
C(42) 0.083(3) 0.048(2) 0.058(2) -0.008(2) 0.005(2) -0.008(2)
C(43) 0.044(2) 0.051(2) 0.057(2) 0.003(1) 0.010(1) 0.000(1)
C(44) 0.044(2) 0.058(2) 0.055(2) -0.001(2) 0.010(1) 0.005(1)
C(45) 0.071(2) 0.075(3) 0.057(2) -0.003(2) 0.013(2) -0.004(2)
C(46) 0.076(3) 0.090(3) 0.057(2) 0.008(3) 0.005(2) 0.012(2)
C(47) 0.056(2) 0.076(2) 0.062(2) 0.018(2) 0.016(2) 0.020(2)
C(49) 0.047(2) 0.053(2) 0.057(2) 0.006(2) 0.012(1) 0.007(2)
C(50) 0.055(2) 0.068(3) 0.081(3) 0.000(2) 0.029(2) 0.009(2)
C(51) 0.060(2) 0.044(2) 0.065(2) 0.004(2) 0.022(2) 0.001(1)
C(52) 0.064(2) 0.047(2) 0.060(2) -0.009(2) 0.016(2) -0.005(2)
C(53) 0.040(2) 0.046(2) 0.056(2) 0.002(1) 0.013(1) 0.003(1)
C(54) 0.047(2) 0.086(3) 0.061(2) 0.012(2) 0.009(2) 0.009(2)

loop_
_atom_site_label
_atom_site_fract_x
_atom_site_fract_y
_atom_site_fract_z
_atom_site_U_iso_or_equiv
_atom_site_thermal_displace_type
_atom_site_calc_flag
_atom_site_occupancy
S(2) 0.4017(1) -0.0840(6) 0.3126(1) 0.0717(3) Uani d 1.00
S(7) 0.7596(1) 0.1690(6) 0.6207(1) 0.0869(4) Uani d 1.00
S(12) 0.6033(2) 0.3492(6) 0.1444(2) 0.1092(6) Uani d 1.00
S(17) 0.6685(2) 0.0204(6) -0.0526(1) 0.1088(6) Uani d 1.00
O(28) 0.1243(7) -0.0646(7) 0.1224(5) 0.074(2) Uiso d 0.58
O(30) 0.8905(10) -0.0984(9) 0.2312(9) 0.117(3) Uiso d 0.56
O(31) 0.177(1) -0.093(1) 0.124(1) 0.092(5) Uiso d 0.42(2)
O(32) 0.743(2) -0.133(1) 0.045(2) 0.118(6) Uiso d 0.25
O(33) 0.899(3) -0.090(2) 0.123(2) 0.117(7) Uiso d 0.19
O(38) 0.0386(5) 0.0322(7) 0.8487(3) 0.095(1) Uani d 1.00
O(48) 0.0511(4) 0.3882(6) 0.0884(3) 0.078(1) Uani d 1.00
C(1) 0.3551(4) -0.0104(7) 0.2086(4) 0.0577(10) Uani d 1.00
C(3) 0.5198(5) -0.0238(7) 0.4064(4) 0.063(1) Uani d 1.00
C(4) 0.5896(6) -0.0419(7) 0.5250(5) 0.077(1) Uani d 1.00
C(5) 0.6675(5) 0.0153(7) 0.5910(4) 0.077(1) Uani d 1.00
C(6) 0.6812(5) 0.0890(7) 0.5416(4) 0.072(1) Uani d 1.00
C(8) 0.7198(5) 0.2260(7) 0.4952(5) 0.076(1) Uani d 1.00
C(9) 0.7439(6) 0.3065(8) 0.4933(7) 0.100(2) Uani d 1.00
C(10) 0.6980(6) 0.3472(7) 0.3899(8) 0.097(2) Uani d 1.00
C(11) 0.6489(5) 0.3072(7) 0.2824(7) 0.086(1) Uani d 1.00
C(13) 0.5945(5) 0.2591(7) 0.0760(6) 0.087(1) Uani d 1.00
C(14) 0.5724(7) 0.2492(8) -0.0486(7) 0.116(2) Uani d 1.00
C(15) 0.5861(7) 0.1779(8) -0.0945(5) 0.108(2) Uani d 1.00
C(16) 0.6274(6) 0.1143(8) -0.0148(4) 0.090(1) Uani d 1.00
C(18) 0.7204(6) -0.0085(7) 0.0967(4) 0.078(1) Uani d 1.00
C(19) 0.7037(5) 0.0522(7) 0.1687(4) 0.065(1) Uani d 1.00
C(20) 0.6492(4) 0.1224(7) 0.1106(4) 0.064(1) Uani d 1.00
C(21) 0.6236(4) 0.1973(7) 0.1563(4) 0.069(1) Uani d 1.00
C(22) 0.6415(4) 0.2231(7) 0.2792(4) 0.0620(9) Uani d 1.00
C(23) 0.6581(4) 0.1845(7) 0.3891(4) 0.0591(10) Uani d 1.00
C(24) 0.6220(4) 0.1052(7) 0.4211(4) 0.0558(9) Uani d 1.00
C(25) 0.5292(4) 0.0502(7) 0.3553(3) 0.0518(9) Uani d 1.00
C(26) 0.4283(4) 0.0560(6) 0.2432(3) 0.0515(10) Uani d 1.00
C(27) 0.2454(5) -0.0237(7) 0.0969(4) 0.075(1) Uani d 1.00
C(29) 0.7718(8) -0.0897(7) 0.1324(7) 0.108(2) Uani d 1.00
C(34) 0.1948(4) 0.1468(7) 0.5852(3) 0.0495(8) Uani d 1.00
C(35) 0.1673(4) 0.1874(7) 0.6971(4) 0.059(1) Uani d 1.00
C(36) 0.1849(6) 0.1347(7) 0.8054(4) 0.071(1) Uani d 1.00
C(37) 0.0956(5) 0.0632(7) 0.7760(4) 0.069(1) Uani d 1.00
C(39) 0.0844(5) 0.0311(7) 0.6580(4) 0.061(1) Uani d 1.00
C(40) 0.1325(4) 0.0657(7) 0.5723(4) 0.0561(10) Uani d 1.00
C(41) 0.1249(6) 0.0245(6) 0.4556(4) 0.068(1) Uani d 1.00
C(42) 0.0576(5) 0.0753(7) 0.3504(4) 0.065(1) Uani d 1.00
C(43) 0.1244(4) 0.1542(7) 0.3548(3) 0.0509(9) Uani d 1.00
C(44) 0.0472(4) 0.2058(6) 0.2516(4) 0.0527(9) Uani d 1.00
C(45) 0.0282(5) 0.1779(7) 0.1223(4) 0.068(1) Uani d 1.00
C(46) -0.0101(5) 0.2519(7) 0.0487(4) 0.076(1) Uani d 1.00
C(47) 0.0056(5) 0.3196(7) 0.1375(4) 0.064(1) Uani d 1.00
C(49) 0.1081(4) 0.2883(7) 0.2512(4) 0.0524(9) Uani d 1.00
C(50) 0.2603(4) 0.2893(7) 0.2332(4) 0.066(1) Uani d 1.00
C(51) 0.1021(4) 0.3273(6) 0.3676(4) 0.055(1) Uani d 1.00
C(52) 0.1769(4) 0.2805(7) 0.4761(4) 0.057(1) Uani d 1.00
C(53) 0.1228(4) 0.1953(7) 0.4724(3) 0.0469(9) Uani d 1.00
C(54) 0.3567(4) 0.1384(6) 0.5954(4) 0.065(1) Uani d 1.00
H(1) 0.5839 -0.0923 0.5571 0.0933 Uiso calc 1.00
H(2) 0.7125 0.0052 0.6721 0.0929 Uiso calc 1.00
H(3) 0.7906 0.3322 0.5646 0.1219 Uiso calc 1.00
H(4) 0.7005 0.4030 0.3906 0.1184 Uiso calc 1.00
H(5) 0.5493 0.2923 -0.1008 0.1378 Uiso calc 1.00
H(6) 0.5677 0.1693 -0.1787 0.1312 Uiso calc 1.00
H(7) 0.7271 0.0483 0.2533 0.0780 Uiso calc 1.00
H(8) 0.4139 0.1027 0.1973 0.0628 Uiso calc 1.00
H(9) 0.2318 0.2297 0.7169 0.0717 Uiso calc 1.00
H(10) 0.0734 0.2070 0.6787 0.0717 Uiso calc 1.00
H(11) 0.2813 0.1191 0.8302 0.0856 Uiso calc 1.00
H(12) 0.1579 0.1617 0.8681 0.0856 Uiso calc 1.00
H(13) 0.0388 -0.0180 0.6410 0.0752 Uiso calc 1.00
H(14) 0.2176 0.0114 0.4496 0.0806 Uiso calc 1.00
H(15) 0.0704 -0.0216 0.4542 0.0806 Uiso calc 1.00
H(16) 0.0660 0.0491 0.2797 0.0778 Uiso calc 1.00
H(17) -0.0399 0.0812 0.3502 0.0778 Uiso calc 1.00
H(18) 0.2199 0.1485 0.3487 0.0616 Uiso calc 1.00
H(19) -0.0455 0.2123 0.2640 0.0631 Uiso calc 1.00
H(20) 0.1126 0.1552 0.1102 0.0823 Uiso calc 1.00
H(21) -0.0466 0.1406 0.1032 0.0823 Uiso calc 1.00
H(22) 0.0534 0.2591 -0.0027 0.0916 Uiso calc 1.00
H(23) -0.1037 0.2496 0.0023 0.0916 Uiso calc 1.00
H(24) -0.0832 0.3293 0.1555 0.0779 Uiso calc 1.00
H(25) 0.0678 0.4136 0.1367 0.1184 Uiso calc 1.00
H(26) 0.2907 0.3417 0.2308 0.0799 Uiso calc 1.00
H(27) 0.2626 0.2639 0.1604 0.0799 Uiso calc 1.00
H(28) 0.3206 0.2627 0.2977 0.0799 Uiso calc 1.00
H(29) 0.1454 0.3774 0.3705 0.0669 Uiso calc 1.00
H(30) 0.0057 0.3337 0.3705 0.0669 Uiso calc 1.00
H(31) 0.2753 0.2798 0.4783 0.0691 Uiso calc 1.00
H(32) 0.1616 0.3051 0.5457 0.0691 Uiso calc 1.00
H(33) 0.0262 0.1990 0.4746 0.0569 Uiso calc 1.00
H(34) 0.4071 0.1674 0.6619 0.0783 Uiso calc 1.00
H(35) 0.3825 0.0850 0.6052 0.0783 Uiso calc 1.00
H(36) 0.3795 0.1578 0.5245 0.0783 Uiso calc 1.00

loop_
_atom_type_symbol
_atom_type_oxidation_number
_atom_type_number_in_cell
_atom_type_scat_dispersion_real
_atom_type_scat_dispersion_imag
_atom_type_scat_source
C 0 86 0.018 0.009
;International Tables for Crystallography
(1992, Vol. C, Tables 4.2.6.8 and 6.1.1.1)
;
H 0 84 0.000 0.000
;International Tables for Crystallography
(1992, Vol. C, Table 6.1.1.2)
;
O 0 8 0.049 0.032
;International Tables for Crystallography
(1992, Vol. C, Tables 4.2.6.8 and 6.1.1.1)
;
S 0 8 0.333 0.557
;International Tables for Crystallography
(1992, Vol. C, Tables 4.2.6.8 and 6.1.1.1)
;

loop_
_geom_angle_atom_site_label_1
_geom_angle_atom_site_label_2
_geom_angle_atom_site_label_3
_geom_angle
_geom_angle_site_symmetry_1
_geom_angle_site_symmetry_2
_geom_angle_site_symmetry_3
_geom_angle_publ_flag
C(1) S(2) C(3) 91.6(2) 1_555 1_555 1_555 yes
C(6) S(7) C(8) 91.3(3) 1_555 1_555 1_555 yes
C(11) S(12) C(13) 91.3(3) 1_555 1_555 1_555 yes
C(16) S(17) C(18) 92.6(3) 1_555 1_555 1_555 yes
O(31) O(28) C(27) 73(1) 1_555 1_555 1_555 yes
O(33) O(30) C(29) 55(1) 1_555 1_555 1_555 yes
O(28) O(31) C(27) 78(1) 1_555 1_555 1_555 yes
O(33) O(32) C(29) 47(1) 1_555 1_555 1_555 yes
O(30) O(33) O(32) 101(2) 1_555 1_555 1_555 yes
O(30) O(33) C(29) 67(1) 1_555 1_555 1_555 yes
O(32) O(33) C(29) 45(1) 1_555 1_555 1_555 yes
C(47) O(48) H(25) 103.9(8) 1_555 1_555 1_555 no
S(2) C(1) C(26) 111.9(4) 1_555 1_555 1_555 yes
S(2) C(1) C(27) 120.6(4) 1_555 1_555 1_555 yes
C(26) C(1) C(27) 127.5(5) 1_555 1_555 1_555 yes
S(2) C(3) C(4) 125.3(5) 1_555 1_555 1_555 yes
S(2) C(3) C(25) 111.9(4) 1_555 1_555 1_555 yes
C(4) C(3) C(25) 122.5(6) 1_555 1_555 1_555 yes
C(3) C(4) C(5) 117.9(6) 1_555 1_555 1_555 yes
C(3) C(4) H(1) 121.1(7) 1_555 1_555 1_555 no
C(5) C(4) H(1) 121.1(6) 1_555 1_555 1_555 no
C(4) C(5) C(6) 120.9(5) 1_555 1_555 1_555 yes
C(4) C(5) H(2) 119(1) 1_555 1_555 1_555 no
C(6) C(5) H(2) 119.6(10) 1_555 1_555 1_555 no
S(7) C(6) C(5) 125.0(4) 1_555 1_555 1_555 yes
S(7) C(6) C(24) 113.2(5) 1_555 1_555 1_555 yes
C(5) C(6) C(24) 121.7(5) 1_555 1_555 1_555 yes
S(7) C(8) C(9) 124.5(6) 1_555 1_555 1_555 yes
S(7) C(8) C(23) 114.0(5) 1_555 1_555 1_555 yes
C(9) C(8) C(23) 121.5(7) 1_555 1_555 1_555 yes
C(8) C(9) C(10) 119.5(7) 1_555 1_555 1_555 yes
C(8) C(9) H(3) 120(1) 1_555 1_555 1_555 no
C(10) C(9) H(3) 120(1) 1_555 1_555 1_555 no
C(9) C(10) C(11) 119.8(7) 1_555 1_555 1_555 yes
C(9) C(10) H(4) 120.3(8) 1_555 1_555 1_555 no
C(11) C(10) H(4) 119.9(10) 1_555 1_555 1_555 no
S(12) C(11) C(10) 125.4(6) 1_555 1_555 1_555 yes
S(12) C(11) C(22) 113.4(6) 1_555 1_555 1_555 yes
C(10) C(11) C(22) 121.1(7) 1_555 1_555 1_555 yes
S(12) C(13) C(14) 123.3(6) 1_555 1_555 1_555 yes
S(12) C(13) C(21) 113.2(6) 1_555 1_555 1_555 yes
C(14) C(13) C(21) 123.3(8) 1_555 1_555 1_555 yes
C(13) C(14) C(15) 120.1(7) 1_555 1_555 1_555 yes
C(13) C(14) H(5) 121(1) 1_555 1_555 1_555 no
C(15) C(14) H(5) 118(1) 1_555 1_555 1_555 no
C(14) C(15) C(16) 118.8(7) 1_555 1_555 1_555 yes
C(14) C(15) H(6) 122(1) 1_555 1_555 1_555 no
C(16) C(15) H(6) 119(1) 1_555 1_555 1_555 no
S(17) C(16) C(15) 126.8(6) 1_555 1_555 1_555 yes
S(17) C(16) C(20) 111.0(6) 1_555 1_555 1_555 yes
C(15) C(16) C(20) 122.0(8) 1_555 1_555 1_555 yes
S(17) C(18) C(19) 109.8(5) 1_555 1_555 1_555 yes
S(17) C(18) C(29) 122.1(5) 1_555 1_555 1_555 yes
C(19) C(18) C(29) 128.0(6) 1_555 1_555 1_555 yes
C(18) C(19) C(20) 116.1(5) 1_555 1_555 1_555 yes
C(18) C(19) H(7) 122.9(10) 1_555 1_555 1_555 no
C(20) C(19) H(7) 121.0(9) 1_555 1_555 1_555 no
C(16) C(20) C(19) 110.4(6) 1_555 1_555 1_555 yes
C(16) C(20) C(21) 117.9(6) 1_555 1_555 1_555 yes
C(19) C(20) C(21) 131.6(5) 1_555 1_555 1_555 yes
C(13) C(21) C(20) 117.6(6) 1_555 1_555 1_555 yes
C(13) C(21) C(22) 112.1(6) 1_555 1_555 1_555 yes
C(20) C(21) C(22) 129.8(5) 1_555 1_555 1_555 yes
C(11) C(22) C(21) 108.9(6) 1_555 1_555 1_555 yes
C(11) C(22) C(23) 116.9(6) 1_555 1_555 1_555 yes
C(21) C(22) C(23) 134.2(5) 1_555 1_555 1_555 yes
C(8) C(23) C(22) 118.5(5) 1_555 1_555 1_555 yes
C(8) C(23) C(24) 109.1(5) 1_555 1_555 1_555 yes
C(22) C(23) C(24) 132.5(5) 1_555 1_555 1_555 yes
C(6) C(24) C(23) 111.3(5) 1_555 1_555 1_555 yes
C(6) C(24) C(25) 117.9(5) 1_555 1_555 1_555 yes
C(23) C(24) C(25) 130.4(5) 1_555 1_555 1_555 yes
C(3) C(25) C(24) 118.3(4) 1_555 1_555 1_555 yes
C(3) C(25) C(26) 110.0(4) 1_555 1_555 1_555 yes
C(24) C(25) C(26) 131.5(5) 1_555 1_555 1_555 yes
C(1) C(26) C(25) 114.4(4) 1_555 1_555 1_555 yes
C(1) C(26) H(8) 123.0(6) 1_555 1_555 1_555 no
C(25) C(26) H(8) 122.6(6) 1_555 1_555 1_555 no
O(28) C(27) O(31) 28.5(8) 1_555 1_555 1_555 yes
O(28) C(27) C(1) 110.7(5) 1_555 1_555 1_555 yes
O(31) C(27) C(1) 102.7(8) 1_555 1_555 1_555 yes
O(30) C(29) O(32) 124(1) 1_555 1_555 1_555 yes
O(30) C(29) O(33) 57(1) 1_555 1_555 1_555 yes
O(30) C(29) C(18) 118.1(7) 1_555 1_555 1_555 yes
O(32) C(29) O(33) 87(1) 1_555 1_555 1_555 yes
O(32) C(29) C(18) 110(1) 1_555 1_555 1_555 yes
O(33) C(29) C(18) 103(1) 1_555 1_555 1_555 yes
C(35) C(34) C(40) 110.8(4) 1_555 1_555 1_555 yes
C(35) C(34) C(53) 108.8(4) 1_555 1_555 1_555 yes
C(35) C(34) C(54) 110.2(4) 1_555 1_555 1_555 yes
C(40) C(34) C(53) 108.4(4) 1_555 1_555 1_555 yes
C(40) C(34) C(54) 107.4(4) 1_555 1_555 1_555 yes
C(53) C(34) C(54) 111.3(4) 1_555 1_555 1_555 yes
C(34) C(35) C(36) 114.1(4) 1_555 1_555 1_555 yes
C(34) C(35) H(9) 108.2(5) 1_555 1_555 1_555 no
C(34) C(35) H(10) 108.4(5) 1_555 1_555 1_555 no
C(36) C(35) H(9) 108.3(5) 1_555 1_555 1_555 no
C(36) C(35) H(10) 108.5(6) 1_555 1_555 1_555 no
H(9) C(35) H(10) 109(1) 1_555 1_555 1_555 no
C(35) C(36) C(37) 110.6(4) 1_555 1_555 1_555 yes
C(35) C(36) H(11) 109.2(7) 1_555 1_555 1_555 no
C(35) C(36) H(12) 109.4(8) 1_555 1_555 1_555 no
C(37) C(36) H(11) 108.9(9) 1_555 1_555 1_555 no
C(37) C(36) H(12) 109.1(8) 1_555 1_555 1_555 no
H(11) C(36) H(12) 109.5(6) 1_555 1_555 1_555 no
O(38) C(37) C(36) 122.0(5) 1_555 1_555 1_555 yes
O(38) C(37) C(39) 122.1(6) 1_555 1_555 1_555 yes
C(36) C(37) C(39) 115.9(5) 1_555 1_555 1_555 yes
C(37) C(39) C(40) 124.6(5) 1_555 1_555 1_555 yes
C(37) C(39) H(13) 117.3(5) 1_555 1_555 1_555 no
C(40) C(39) H(13) 118.1(5) 1_555 1_555 1_555 no
C(34) C(40) C(39) 122.7(5) 1_555 1_555 1_555 yes
C(34) C(40) C(41) 117.0(4) 1_555 1_555 1_555 yes
C(39) C(40) C(41) 120.3(5) 1_555 1_555 1_555 yes
C(40) C(41) C(42) 111.9(4) 1_555 1_555 1_555 yes
C(40) C(41) H(14) 108.8(6) 1_555 1_555 1_555 no
C(40) C(41) H(15) 108.5(5) 1_555 1_555 1_555 no
C(42) C(41) H(14) 108.7(6) 1_555 1_555 1_555 no
C(42) C(41) H(15) 109.0(6) 1_555 1_555 1_555 no
H(14) C(41) H(15) 109(1) 1_555 1_555 1_555 no
C(41) C(42) C(43) 112.8(4) 1_555 1_555 1_555 yes
C(41) C(42) H(16) 108.5(8) 1_555 1_555 1_555 no
C(41) C(42) H(17) 108.3(7) 1_555 1_555 1_555 no
C(43) C(42) H(16) 109.1(8) 1_555 1_555 1_555 no
C(43) C(42) H(17) 108.8(9) 1_555 1_555 1_555 no
H(16) C(42) H(17) 109.3(6) 1_555 1_555 1_555 no
C(42) C(43) C(44) 111.4(4) 1_555 1_555 1_555 yes
C(42) C(43) C(53) 110.7(4) 1_555 1_555 1_555 yes
C(42) C(43) H(18) 109.4(8) 1_555 1_555 1_555 no
C(44) C(43) C(53) 108.4(4) 1_555 1_555 1_555 yes
C(44) C(43) H(18) 108.3(6) 1_555 1_555 1_555 no
C(53) C(43) H(18) 108.6(5) 1_555 1_555 1_555 no
C(43) C(44) C(45) 120.1(4) 1_555 1_555 1_555 yes
C(43) C(44) C(49) 114.5(4) 1_555 1_555 1_555 yes
C(43) C(44) H(19) 105.5(6) 1_555 1_555 1_555 no
C(45) C(44) C(49) 104.0(4) 1_555 1_555 1_555 yes
C(45) C(44) H(19) 105.9(5) 1_555 1_555 1_555 no
C(49) C(44) H(19) 105.7(8) 1_555 1_555 1_555 no
C(44) C(45) C(46) 103.9(5) 1_555 1_555 1_555 yes
C(44) C(45) H(20) 110.8(5) 1_555 1_555 1_555 no
C(44) C(45) H(21) 110.3(5) 1_555 1_555 1_555 no
C(46) C(45) H(20) 111.8(8) 1_555 1_555 1_555 no
C(46) C(45) H(21) 110.6(7) 1_555 1_555 1_555 no
H(20) C(45) H(21) 109(1) 1_555 1_555 1_555 no
C(45) C(46) C(47) 106.5(4) 1_555 1_555 1_555 yes
C(45) C(46) H(22) 109.9(9) 1_555 1_555 1_555 no
C(45) C(46) H(23) 111.1(9) 1_555 1_555 1_555 no
C(47) C(46) H(22) 109.8(9) 1_555 1_555 1_555 no
C(47) C(46) H(23) 110.3(8) 1_555 1_555 1_555 no
H(22) C(46) H(23) 109.3(5) 1_555 1_555 1_555 no
O(48) C(47) C(46) 110.6(4) 1_555 1_555 1_555 yes
O(48) C(47) C(49) 115.2(4) 1_555 1_555 1_555 yes
O(48) C(47) H(24) 108.5(8) 1_555 1_555 1_555 no
C(46) C(47) C(49) 104.6(4) 1_555 1_555 1_555 yes
C(46) C(47) H(24) 109.1(8) 1_555 1_555 1_555 no
C(49) C(47) H(24) 108.7(5) 1_555 1_555 1_555 no
C(44) C(49) C(47) 98.5(4) 1_555 1_555 1_555 yes
C(44) C(49) C(50) 113.2(4) 1_555 1_555 1_555 yes
C(44) C(49) C(51) 108.1(4) 1_555 1_555 1_555 yes
C(47) C(49) C(50) 109.5(4) 1_555 1_555 1_555 yes
C(47) C(49) C(51) 116.8(4) 1_555 1_555 1_555 yes
C(50) C(49) C(51) 110.4(4) 1_555 1_555 1_555 yes
C(49) C(50) H(26) 109.1(5) 1_555 1_555 1_555 no
C(49) C(50) H(27) 109.5(5) 1_555 1_555 1_555 no
C(49) C(50) H(28) 109.3(5) 1_555 1_555 1_555 no
H(26) C(50) H(27) 109.6(7) 1_555 1_555 1_555 no
H(26) C(50) H(28) 109.5(7) 1_555 1_555 1_555 no
H(27) C(50) H(28) 109(1) 1_555 1_555 1_555 no
C(49) C(51) C(52) 112.8(4) 1_555 1_555 1_555 yes
C(49) C(51) H(29) 108.8(4) 1_555 1_555 1_555 no
C(49) C(51) H(30) 108.8(5) 1_555 1_555 1_555 no
C(52) C(51) H(29) 108.8(5) 1_555 1_555 1_555 no
C(52) C(51) H(30) 108.9(6) 1_555 1_555 1_555 no
H(29) C(51) H(30) 108(1) 1_555 1_555 1_555 no
C(51) C(52) C(53) 112.2(4) 1_555 1_555 1_555 yes
C(51) C(52) H(31) 108.3(6) 1_555 1_555 1_555 no
C(51) C(52) H(32) 108.6(7) 1_555 1_555 1_555 no
C(53) C(52) H(31) 109.1(8) 1_555 1_555 1_555 no
C(53) C(52) H(32) 109.1(8) 1_555 1_555 1_555 no
H(31) C(52) H(32) 109.4(6) 1_555 1_555 1_555 no
C(34) C(53) C(43) 113.2(4) 1_555 1_555 1_555 yes
C(34) C(53) C(52) 113.2(4) 1_555 1_555 1_555 yes
C(34) C(53) H(33) 105.7(5) 1_555 1_555 1_555 no
C(43) C(53) C(52) 112.8(4) 1_555 1_555 1_555 yes
C(43) C(53) H(33) 105.5(5) 1_555 1_555 1_555 no
C(52) C(53) H(33) 105.6(8) 1_555 1_555 1_555 no
C(34) C(54) H(34) 109.7(5) 1_555 1_555 1_555 no
C(34) C(54) H(35) 109.4(5) 1_555 1_555 1_555 no
C(34) C(54) H(36) 109.4(4) 1_555 1_555 1_555 no
H(34) C(54) H(35) 109.7(6) 1_555 1_555 1_555 no
H(34) C(54) H(36) 109(1) 1_555 1_555 1_555 no
H(35) C(54) H(36) 109.5(8) 1_555 1_555 1_555 no

loop_
_geom_bond_atom_site_label_1
_geom_bond_atom_site_label_2
_geom_bond_distance
_geom_bond_site_symmetry_1
_geom_bond_site_symmetry_2
_geom_bond_publ_flag
S(2) C(1) 1.727(5) 1_555 1_555 yes
S(2) C(3) 1.727(6) 1_555 1_555 yes
S(7) C(6) 1.725(6) 1_555 1_555 yes
S(7) C(8) 1.715(8) 1_555 1_555 yes
S(12) C(11) 1.708(9) 1_555 1_555 yes
S(12) C(13) 1.724(9) 1_555 1_555 yes
S(17) C(16) 1.733(9) 1_555 1_555 yes
S(17) C(18) 1.745(7) 1_555 1_555 yes
O(28) O(31) 0.71(2) 1_555 1_555 yes
O(28) C(27) 1.459(10) 1_555 1_555 yes
O(30) O(33) 1.31(3) 1_555 1_555 yes
O(30) C(29) 1.43(1) 1_555 1_555 yes
O(31) C(27) 1.43(2) 1_555 1_555 yes
O(32) O(33) 1.73(4) 1_555 1_555 yes
O(32) C(29) 1.24(3) 1_555 1_555 yes
O(33) C(29) 1.27(3) 1_555 1_555 yes
O(38) C(37) 1.224(7) 1_555 1_555 yes
O(48) C(47) 1.419(7) 1_555 1_555 yes
C(1) C(26) 1.349(7) 1_555 1_555 yes
C(1) C(27) 1.487(7) 1_555 1_555 yes
C(3) C(4) 1.414(8) 1_555 1_555 yes
C(3) C(25) 1.406(8) 1_555 1_555 yes
C(4) C(5) 1.355(10) 1_555 1_555 yes
C(5) C(6) 1.400(10) 1_555 1_555 yes
C(6) C(24) 1.405(8) 1_555 1_555 yes
C(8) C(9) 1.39(1) 1_555 1_555 yes
C(8) C(23) 1.421(8) 1_555 1_555 yes
C(9) C(10) 1.37(1) 1_555 1_555 yes
C(10) C(11) 1.40(1) 1_555 1_555 yes
C(11) C(22) 1.435(8) 1_555 1_555 yes
C(13) C(14) 1.41(1) 1_555 1_555 yes
C(13) C(21) 1.390(9) 1_555 1_555 yes
C(14) C(15) 1.35(2) 1_555 1_555 yes
C(15) C(16) 1.43(1) 1_555 1_555 yes
C(16) C(20) 1.417(8) 1_555 1_555 yes
C(18) C(19) 1.359(8) 1_555 1_555 yes
C(18) C(29) 1.50(1) 1_555 1_555 yes
C(19) C(20) 1.420(9) 1_555 1_555 yes
C(20) C(21) 1.432(9) 1_555 1_555 yes
C(21) C(22) 1.453(8) 1_555 1_555 yes
C(22) C(23) 1.406(8) 1_555 1_555 yes
C(23) C(24) 1.472(8) 1_555 1_555 yes
C(24) C(25) 1.401(7) 1_555 1_555 yes
C(25) C(26) 1.433(7) 1_555 1_555 yes
C(34) C(35) 1.542(7) 1_555 1_555 yes
C(34) C(40) 1.511(7) 1_555 1_555 yes
C(34) C(53) 1.567(6) 1_555 1_555 yes
C(34) C(54) 1.558(6) 1_555 1_555 yes
C(35) C(36) 1.518(8) 1_555 1_555 yes
C(36) C(37) 1.496(8) 1_555 1_555 yes
C(37) C(39) 1.447(8) 1_555 1_555 yes
C(39) C(40) 1.324(7) 1_555 1_555 yes
C(40) C(41) 1.502(7) 1_555 1_555 yes
C(41) C(42) 1.509(8) 1_555 1_555 yes
C(42) C(43) 1.497(7) 1_555 1_555 yes
C(43) C(44) 1.532(6) 1_555 1_555 yes
C(43) C(53) 1.531(7) 1_555 1_555 yes
C(44) C(45) 1.535(7) 1_555 1_555 yes
C(44) C(49) 1.531(7) 1_555 1_555 yes
C(45) C(46) 1.523(9) 1_555 1_555 yes
C(46) C(47) 1.524(9) 1_555 1_555 yes
C(47) C(49) 1.547(7) 1_555 1_555 yes
C(49) C(50) 1.541(6) 1_555 1_555 yes
C(49) C(51) 1.510(7) 1_555 1_555 yes
C(51) C(52) 1.521(7) 1_555 1_555 yes
C(52) C(53) 1.544(6) 1_555 1_555 yes

loop_
_geom_contact_atom_site_label_1
_geom_contact_atom_site_label_2
_geom_contact_distance
_geom_contact_site_symmetry_1
_geom_contact_site_symmetry_2
S(2) C(9) 3.459(7) 1_555 2_646
S(12) O(32) 3.58(2) 1_555 2_655
O(28) O(48) 2.748(8) 1_555 2_545
O(28) O(30) 2.90(1) 1_555 1_455
O(28) C(29) 3.48(1) 1_555 1_455
O(28) O(38) 3.484(10) 1_555 1_554
O(28) C(47) 3.578(9) 1_555 2_545
O(30) O(31) 3.30(2) 1_555 1_655
O(30) C(42) 3.51(1) 1_555 1_655
O(31) O(33) 2.70(4) 1_555 1_455
O(31) O(48) 2.91(2) 1_555 2_545
O(31) C(47) 3.46(1) 1_555 2_545
O(31) C(46) 3.48(2) 1_555 2_545
O(32) O(48) 2.80(2) 1_555 2_645
O(32) C(50) 3.45(3) 1_555 2_645
O(33) O(48) 2.59(3) 1_555 2_645
O(38) O(48) 2.768(6) 1_555 2_546
O(38) C(27) 3.241(8) 1_555 1_556
O(48) C(29) 3.406(8) 1_555 2_655
O(48) C(27) 3.510(6) 1_555 2_555
C(6) C(54) 3.459(7) 1_555 1_555
